data_8100770
loop_
_publ_author_name
'Huang, Victor'
'Staples, Richard J.'

_publ_section_title
;
Crystal structure of 3-bromochromone, C~9~H~5~BrO~2~
;
_journal_coden_ASTM ZKNSFT
_journal_issue 4
_journal_name_full 'Zeitschrift f\"ur Kristallographie - New Crystal Structures'
_journal_page_first 554
_journal_page_last 554
_journal_paper_doi 10.1524/ncrs.2002.217.jg.554
_journal_volume 217
_journal_year 2002
_chemical_formula_moiety C9H5BrO2
_chemical_formula_structural 'C9 H5 Br O2'
_chemical_formula_sum 'C9 H5 Br O2'
_chemical_formula_weight 225.04
_space_group_IT_number 19
_symmetry_cell_setting orthorhombic
_symmetry_space_group_name_Hall 'P 2ac 2ab'
_symmetry_space_group_name_H-M 'P 21 21 21'
_cell_angle_alpha 90.00
_cell_angle_beta 90.00
_cell_angle_gamma 90.00
_cell_formula_units_Z 4
_cell_length_a 4.7785(16)
_cell_length_b 10.510(4)
_cell_length_c 15.876(5)
_cell_measurement_temperature 213(2)
_cell_volume 797.3(5)
_diffrn_ambient_temperature 213(2)
_exptl_crystal_density_diffrn 1.875
_cod_depositor_comments
;
The following automatic conversions were performed:
'_symmetry_cell_setting' value 'Orthorhombic' changed to 'orthorhombic'
according to '/home/saulius/struct/CIF-dictionaries/cif_core.dic'
dictionary named 'cif_core.dic' version 2.4.1 from 2010-06-29.

Automatic conversion script
Id: cif_fix_enum 1527 2010-12-29 10:47:43Z saulius 

 Updated bibliographic information.

 Antanas Vaitkus,
 2021-04-22
;
_cod_original_formula_sum 'C9 H5 Br1 O2'
_cod_database_code 8100770

loop_
_symmetry_equiv_pos_as_xyz
'x, y, z'
'-x+1/2, -y, z+1/2'
'-x, y+1/2, -z+1/2'
'x+1/2, -y+1/2, -z'

loop_
_atom_site_label
_atom_site_type_symbol
_atom_site_fract_x
_atom_site_fract_y
_atom_site_fract_z
_atom_site_U_iso_or_equiv
_atom_site_adp_type
_atom_site_occupancy
_atom_site_symmetry_multiplicity
_atom_site_Wyckoff_symbol
_atom_site_calc_flag
_atom_site_refinement_flags
_atom_site_disorder_assembly
_atom_site_disorder_group
Br1 Br -0.04006(13) 0.03678(7) 0.66947(3) 0.0389(2) Uani 1 4 a d . . .
O1 O 0.3648(8) 0.1807(4) 0.8752(2) 0.0299(9) Uani 1 4 a d . . .
O2 O 0.3350(10) -0.1647(4) 0.7553(3) 0.0446(11) Uani 1 4 a d . . .
C2 C 0.1985(11) 0.1609(5) 0.8075(3) 0.0260(11) Uani 1 4 a d . . .
H1 H 0.0820 0.2275 0.7893 0.031 Uiso 1 4 a calc R . .
C3 C 0.1923(11) 0.0507(6) 0.7653(3) 0.0279(12) Uani 1 4 a d . . .
C4 C 0.3511(12) -0.0615(5) 0.7894(3) 0.0291(12) Uani 1 4 a d . . .
C5 C 0.7225(13) -0.1296(6) 0.8921(4) 0.0387(15) Uani 1 4 a d . . .
H5 H 0.7248 -0.2106 0.8671 0.046 Uiso 1 4 a calc R . .
C6 C 0.8991(13) -0.1031(8) 0.9582(4) 0.0489(19) Uani 1 4 a d . . .
H6 H 1.0231 -0.1656 0.9783 0.059 Uiso 1 4 a calc R . .
C7 C 0.8925(12) 0.0174(8) 0.9953(4) 0.050(2) Uani 1 4 a d . . .
H7 H 1.0117 0.0344 1.0411 0.060 Uiso 1 4 a calc R . .
C8 C 0.7178(12) 0.1116(7) 0.9672(3) 0.0358(14) Uani 1 4 a d . . .
H8 H 0.7177 0.1927 0.9921 0.043 Uiso 1 4 a calc R . .
C9 C 0.5416(12) 0.0832(5) 0.9006(3) 0.0268(11) Uani 1 4 a d . . .
C10 C 0.5379(11) -0.0354(6) 0.8617(3) 0.0271(10) Uani 1 4 a d . . .

loop_
_atom_site_aniso_label
_atom_site_aniso_U_11
_atom_site_aniso_U_22
_atom_site_aniso_U_33
_atom_site_aniso_U_23
_atom_site_aniso_U_13
_atom_site_aniso_U_12
Br1 0.0357(3) 0.0500(4) 0.0310(3) -0.0020(3) -0.0071(2) -0.0099(3)
O1 0.035(2) 0.023(2) 0.0320(19) -0.0062(16) 0.0009(16) 0.0002(16)
O2 0.044(3) 0.030(2) 0.059(3) -0.019(2) 0.000(2) -0.005(2)
C2 0.028(3) 0.022(3) 0.028(3) 0.001(2) 0.001(2) -0.001(2)
C3 0.026(3) 0.034(3) 0.024(2) -0.006(2) -0.0036(19) -0.010(3)
C4 0.027(3) 0.027(3) 0.033(3) -0.004(2) 0.006(2) -0.004(2)
C5 0.036(4) 0.033(4) 0.046(3) 0.014(3) 0.009(3) 0.010(3)
C6 0.027(4) 0.076(5) 0.045(4) 0.023(4) 0.008(3) 0.012(3)
C7 0.024(3) 0.095(6) 0.033(3) 0.017(4) 0.006(2) -0.009(3)
C8 0.027(3) 0.058(4) 0.023(3) -0.003(3) 0.004(2) -0.006(3)
C9 0.022(2) 0.033(3) 0.026(2) 0.002(2) 0.004(2) -0.004(2)
C10 0.020(2) 0.029(3) 0.032(2) 0.000(2) 0.0076(19) 0.000(3)

loop_
_geom_bond_atom_site_label_1
_geom_bond_atom_site_label_2
_geom_bond_distance
_geom_bond_site_symmetry_2
_geom_bond_publ_flag
Br1 C3 1.889(5) . ?
O1 C2 1.353(6) . ?
O1 C9 1.388(7) . ?
O2 C4 1.215(7) . ?
C2 C3 1.339(8) . ?
C2 H1 0.9400 . ?
C3 C4 1.453(8) . ?
C4 C10 1.479(8) . ?
C5 C6 1.375(10) . ?
C5 C10 1.411(8) . ?
C5 H5 0.9400 . ?
C6 C7 1.397(12) . ?
C6 H6 0.9400 . ?
C7 C8 1.370(10) . ?
C7 H7 0.9400 . ?
C8 C9 1.383(8) . ?
C8 H8 0.9400 . ?
C9 C10 1.392(8) . ?

loop_
_cod_related_entry_id
_cod_related_entry_database
_cod_related_entry_code
1 ChemSpider 454683
